data_4338821
loop_
_publ_author_name
'Meier, Roland'
'Platas-Iglesias, Carlos'
'Heinemann, Frank W.'
'Linti, Gerald'
'Schulte, J\"urgen'
'Srivastava, Sunil K.'

_publ_section_title
;
 Secrets of Solid State and Aqueous Solution Structures of
 [Ni(tmdta)](2-).
;
_journal_issue 13
_journal_name_full 'Inorganic chemistry'
_journal_page_first 6684
_journal_page_last 6697
_journal_paper_doi 10.1021/ic5004325
_journal_volume 53
_journal_year 2014
_chemical_formula_moiety 'C11 H14 N2 Ni O8, H10 Ni O6, 2(H2 O)'
_chemical_formula_sum 'C11 H28 N2 Ni2 O16'
_chemical_formula_weight 561.77
_space_group_IT_number 52
_symmetry_cell_setting orthorhombic
_symmetry_Int_Tables_number 52
_symmetry_space_group_name_Hall '-P 2a 2bc'
_symmetry_space_group_name_H-M 'P n n a'
_atom_sites_solution_hydrogens geom
_atom_sites_solution_primary direct
_atom_sites_solution_secondary difmap
_audit_creation_method SHELXL-97
_cell_angle_alpha 90.00
_cell_angle_beta 90.00
_cell_angle_gamma 90.00
_cell_formula_units_Z 4
_cell_length_a 13.213(3)
_cell_length_b 11.612(2)
_cell_length_c 13.676(3)
_cell_measurement_temperature 200(2)
_cell_volume 2098.3(8)
_computing_structure_refinement 'SHELXL-97 (Sheldrick, 1997)'
_computing_structure_solution 'SHELXS-97 (Sheldrick, 1990)'
_diffrn_ambient_temperature 200(2)
_diffrn_measured_fraction_theta_full 0.990
_diffrn_measured_fraction_theta_max 0.990
_diffrn_radiation_monochromator graphite
_diffrn_radiation_probe x-ray
_diffrn_radiation_type MoK\a
_diffrn_radiation_wavelength 0.71073
_diffrn_reflns_av_R_equivalents 0.0850
_diffrn_reflns_av_sigmaI/netI 0.0366
_diffrn_reflns_limit_h_max 18
_diffrn_reflns_limit_h_min -18
_diffrn_reflns_limit_k_max 16
_diffrn_reflns_limit_k_min -15
_diffrn_reflns_limit_l_max 19
_diffrn_reflns_limit_l_min -19
_diffrn_reflns_number 23440
_diffrn_reflns_theta_full 30.36
_diffrn_reflns_theta_max 30.36
_diffrn_reflns_theta_min 2.77
_diffrn_source 'fine-focus sealed tube'
_exptl_absorpt_coefficient_mu 1.876
_exptl_absorpt_correction_T_max 0.4953
_exptl_absorpt_correction_T_min 0.4040
_exptl_absorpt_correction_type numerical
_exptl_crystal_density_diffrn 1.778
_exptl_crystal_density_method 'not measured'
_exptl_crystal_F_000 1168
_exptl_crystal_size_max 0.506
_exptl_crystal_size_mid 0.479
_exptl_crystal_size_min 0.412
_refine_diff_density_max 1.160
_refine_diff_density_min -1.395
_refine_diff_density_rms 0.108
_refine_ls_extinction_method none
_refine_ls_goodness_of_fit_ref 1.058
_refine_ls_hydrogen_treatment refall
_refine_ls_matrix_type full
_refine_ls_number_parameters 199
_refine_ls_number_reflns 3144
_refine_ls_number_restraints 0
_refine_ls_restrained_S_all 1.058
_refine_ls_R_factor_all 0.0408
_refine_ls_R_factor_gt 0.0367
_refine_ls_shift/su_max 0.001
_refine_ls_shift/su_mean 0.000
_refine_ls_structure_factor_coef Fsqd
_refine_ls_weighting_details 'calc w=1/[\s^2^(Fo^2^)+(0.0654P)^2^+1.3748P] where P=(Fo^2^+2Fc^2^)/3'
_refine_ls_weighting_scheme calc
_refine_ls_wR_factor_gt 0.1062
_refine_ls_wR_factor_ref 0.1090
_reflns_number_gt 2770
_reflns_number_total 3144
_reflns_threshold_expression >2sigma(I)
_cod_data_source_file ic5004325_si_002.cif
_cod_data_source_block Ni(H2O)6-Ni(tmdta)-2H2O-2a
_cod_depositor_comments
;
The following automatic conversions were performed:

'_exptl_absorpt_correction_type' value 'Numerical' changed to
'numerical' according to
/usr/data/users/saulius/crontab/automatic-downloads/rss-feeds/ACS/lib/dictionaries/cif_core.dic
dictionary named 'cif_core.dic' version 2.4.2 from 2011-04-26.

Automatic conversion script
Id: cif_fix_values 2281 2013-09-26 08:29:07Z andrius 

 Adding full bibliography for 4338819--4338821.cif.
;
_cod_original_cell_volume 2098.4(7)
_cod_database_code 4338821

loop_
_symmetry_equiv_pos_as_xyz
'x, y, z'
'-x+1/2, -y, z'
'-x+1/2, y+1/2, -z+1/2'
'x, -y+1/2, -z+1/2'
'-x, -y, -z'
'x-1/2, y, -z'
'x-1/2, -y-1/2, z-1/2'
'-x, y-1/2, z-1/2'

loop_
_atom_site_label
_atom_site_type_symbol
_atom_site_fract_x
_atom_site_fract_y
_atom_site_fract_z
_atom_site_U_iso_or_equiv
_atom_site_adp_type
_atom_site_occupancy
_atom_site_symmetry_multiplicity
_atom_site_calc_flag
_atom_site_refinement_flags
N1 N 0.11335(10) 0.71926(13) 0.36027(10) 0.0126(2) Uani 1 1 d .
Ni1 Ni -0.39428(2) 0.7500 0.2500 0.00946(10) Uani 1 2 d S
Ni2 Ni 0.00843(2) 0.7500 0.2500 0.01094(11) Uani 1 2 d S
C1 C 0.20802(13) 0.67045(16) 0.31954(13) 0.0200(3) Uani 1 1 d .
C2 C 0.2659(2) 0.7500 0.2500 0.0306(7) Uani 1 2 d S
C3 C 0.06214(12) 0.63520(13) 0.42466(12) 0.0154(3) Uani 1 1 d .
C4 C -0.05128(12) 0.65851(12) 0.42990(11) 0.0138(3) Uani 1 1 d .
C5 C 0.13241(14) 0.82752(14) 0.41458(13) 0.0180(3) Uani 1 1 d .
C6 C 0.07757(13) 0.93137(14) 0.37401(12) 0.0168(3) Uani 1 1 d .
O1 O -0.09836(10) 0.63142(11) 0.50525(9) 0.0200(3) Uani 1 1 d .
O2 O -0.09200(9) 0.70046(11) 0.35354(9) 0.0162(2) Uani 1 1 d .
O3 O 0.01487(9) 0.91640(10) 0.30521(9) 0.0177(2) Uani 1 1 d .
O4 O 0.09855(12) 1.02615(11) 0.41246(11) 0.0294(3) Uani 1 1 d .
O5 O -0.40305(11) 0.57966(11) 0.29154(11) 0.0232(3) Uani 1 1 d .
O6 O -0.50143(10) 0.78274(13) 0.35867(10) 0.0205(3) Uani 1 1 d .
O7 O -0.28225(10) 0.78345(13) 0.35317(10) 0.0221(3) Uani 1 1 d .
O8 O 0.2500 0.5000 0.58697(14) 0.0195(3) Uani 1 2 d S
O9 O -0.2500 1.0000 0.43949(14) 0.0223(4) Uani 1 2 d S
H3B H 0.0739(18) 0.559(2) 0.3993(18) 0.022(6) Uiso 1 1 d .
H1B H 0.1834(19) 0.596(2) 0.287(2) 0.027(6) Uiso 1 1 d .
H5B H 0.202(2) 0.846(2) 0.4162(18) 0.027(6) Uiso 1 1 d .
H5D H -0.349(2) 0.544(2) 0.3241(19) 0.029(6) Uiso 1 1 d .
H1A H 0.253(2) 0.645(2) 0.3707(18) 0.026(6) Uiso 1 1 d .
H3A H 0.0935(17) 0.6378(19) 0.4884(17) 0.014(5) Uiso 1 1 d .
H5C H -0.440(4) 0.514(5) 0.257(3) 0.098(19) Uiso 1 1 d .
H6B H -0.526(2) 0.727(3) 0.390(2) 0.028(7) Uiso 1 1 d .
H6A H -0.528(2) 0.846(3) 0.375(2) 0.035(7) Uiso 1 1 d .
H5A H 0.111(2) 0.823(3) 0.481(2) 0.032(7) Uiso 1 1 d .
H7A H -0.266(3) 0.843(3) 0.368(3) 0.057(10) Uiso 1 1 d .
H9A H -0.200(2) 0.985(3) 0.482(2) 0.048(9) Uiso 1 1 d .
H2A H 0.315(3) 0.800(4) 0.281(3) 0.058(10) Uiso 1 1 d .
H8A H 0.217(2) 0.452(3) 0.546(2) 0.034(7) Uiso 1 1 d .

loop_
_atom_site_aniso_label
_atom_site_aniso_U_11
_atom_site_aniso_U_22
_atom_site_aniso_U_33
_atom_site_aniso_U_23
_atom_site_aniso_U_13
_atom_site_aniso_U_12
N1 0.0121(6) 0.0100(5) 0.0158(6) 0.0010(5) -0.0014(5) 0.0009(5)
Ni1 0.00957(17) 0.00709(15) 0.01173(16) -0.00026(8) 0.000 0.000
Ni2 0.01070(17) 0.01037(16) 0.01175(17) 0.00137(8) 0.000 0.000
C1 0.0133(7) 0.0247(8) 0.0221(8) 0.0009(6) -0.0013(6) 0.0058(6)
C2 0.0097(12) 0.052(2) 0.0297(14) 0.0110(12) 0.000 0.000
C3 0.0161(7) 0.0121(6) 0.0180(7) 0.0045(5) -0.0016(6) 0.0006(5)
C4 0.0160(7) 0.0097(6) 0.0156(7) -0.0007(5) -0.0005(5) -0.0019(5)
C5 0.0212(8) 0.0123(7) 0.0204(8) 0.0007(6) -0.0077(6) -0.0014(5)
C6 0.0185(7) 0.0128(6) 0.0191(7) -0.0002(6) -0.0022(6) 0.0012(5)
O1 0.0224(6) 0.0217(6) 0.0157(5) 0.0027(4) 0.0018(5) -0.0059(5)
O2 0.0135(5) 0.0198(6) 0.0153(5) 0.0036(4) 0.0007(4) 0.0006(4)
O3 0.0216(6) 0.0124(5) 0.0191(6) -0.0008(4) -0.0054(5) 0.0035(4)
O4 0.0405(8) 0.0130(6) 0.0345(7) -0.0054(5) -0.0163(6) 0.0042(5)
O5 0.0278(7) 0.0106(5) 0.0311(7) 0.0023(5) -0.0105(6) -0.0019(5)
O6 0.0217(6) 0.0154(6) 0.0243(6) 0.0034(5) 0.0089(5) 0.0037(5)
O7 0.0173(6) 0.0205(6) 0.0285(7) -0.0111(5) -0.0065(5) 0.0033(5)
O8 0.0191(8) 0.0177(8) 0.0218(8) 0.000 0.000 -0.0031(6)
O9 0.0265(9) 0.0172(8) 0.0232(9) 0.000 0.000 -0.0033(7)

loop_
_atom_type_symbol
_atom_type_description
_atom_type_scat_dispersion_real
_atom_type_scat_dispersion_imag
_atom_type_scat_source
C C 0.0033 0.0016 'International Tables Vol C Tables 4.2.6.8 and 6.1.1.4'
H H 0.0000 0.0000 'International Tables Vol C Tables 4.2.6.8 and 6.1.1.4'
N N 0.0061 0.0033 'International Tables Vol C Tables 4.2.6.8 and 6.1.1.4'
O O 0.0106 0.0060 'International Tables Vol C Tables 4.2.6.8 and 6.1.1.4'
Ni Ni 0.3393 1.1124 'International Tables Vol C Tables 4.2.6.8 and 6.1.1.4'

loop_
_geom_angle_atom_site_label_1
_geom_angle_atom_site_label_2
_geom_angle_atom_site_label_3
_geom_angle
_geom_angle_site_symmetry_1
_geom_angle_site_symmetry_3
C3 N1 C5 109.84(13) . .
C3 N1 C1 110.95(13) . .
C5 N1 C1 111.68(14) . .
C3 N1 Ni2 103.90(10) . .
C5 N1 Ni2 109.34(10) . .
C1 N1 Ni2 110.85(11) . .
O5 Ni1 O5 173.55(8) 4_565 .
O5 Ni1 O7 92.74(6) 4_565 .
O5 Ni1 O7 91.85(6) . .
O5 Ni1 O7 91.85(6) 4_565 4_565
O5 Ni1 O7 92.74(6) . 4_565
O7 Ni1 O7 89.35(8) . 4_565
O5 Ni1 O6 86.59(6) 4_565 4_565
O5 Ni1 O6 89.04(6) . 4_565
O7 Ni1 O6 177.27(6) . 4_565
O7 Ni1 O6 88.03(6) 4_565 4_565
O5 Ni1 O6 89.04(6) 4_565 .
O5 Ni1 O6 86.59(6) . .
O7 Ni1 O6 88.03(6) . .
O7 Ni1 O6 177.27(6) 4_565 .
O6 Ni1 O6 94.59(8) 4_565 .
O2 Ni2 O2 98.07(7) 4_565 .
O2 Ni2 O3 92.12(5) 4_565 4_565
O2 Ni2 O3 90.96(5) . 4_565
O2 Ni2 O3 90.96(5) 4_565 .
O2 Ni2 O3 92.12(5) . .
O3 Ni2 O3 175.30(7) 4_565 .
O2 Ni2 N1 173.35(5) 4_565 .
O2 Ni2 N1 83.16(5) . .
O3 Ni2 N1 94.40(5) 4_565 .
O3 Ni2 N1 82.46(5) . .
O2 Ni2 N1 83.16(5) 4_565 4_565
O2 Ni2 N1 173.35(5) . 4_565
O3 Ni2 N1 82.46(5) 4_565 4_565
O3 Ni2 N1 94.40(5) . 4_565
N1 Ni2 N1 96.37(8) . 4_565
N1 C1 C2 115.12(15) . .
C1 C2 C1 120.0(2) 4_565 .
N1 C3 C4 111.14(12) . .
O1 C4 O2 124.44(15) . .
O1 C4 C3 119.05(14) . .
O2 C4 C3 116.44(14) . .
N1 C5 C6 114.28(14) . .
O4 C6 O3 125.35(15) . .
O4 C6 C5 116.18(15) . .
O3 C6 C5 118.48(14) . .
C4 O2 Ni2 113.96(10) . .
C6 O3 Ni2 115.15(10) . .

loop_
_geom_bond_atom_site_label_1
_geom_bond_atom_site_label_2
_geom_bond_distance
_geom_bond_site_symmetry_2
N1 C3 1.479(2) .
N1 C5 1.482(2) .
N1 C1 1.482(2) .
N1 Ni2 2.0793(14) .
Ni1 O5 2.0612(13) 4_565
Ni1 O5 2.0612(13) .
Ni1 O7 2.0816(14) .
Ni1 O7 2.0816(14) 4_565
Ni1 O6 2.0876(13) 4_565
Ni1 O6 2.0876(13) .
Ni2 O2 2.0241(12) 4_565
Ni2 O2 2.0241(12) .
Ni2 O3 2.0763(12) 4_565
Ni2 O3 2.0763(13) .
Ni2 N1 2.0793(14) 4_565
C1 C2 1.531(2) .
C2 C1 1.531(2) 4_565
C3 C4 1.525(2) .
C4 O1 1.244(2) .
C4 O2 1.2717(19) .
C5 C6 1.512(2) .
C6 O4 1.251(2) .
C6 O3 1.266(2) .
